data_7116478
loop_
_publ_author_name
'He, Fan'
'Braunstein, Pierre'
'Wesolek, Marcel'
'Danopoulos, Andreas A.'

_publ_section_title
;
 Imine-functionalised protic NHC complexes of Ir: direct formation by C-H
 activation.
;
_journal_issue 14
_journal_name_full 'Chemical communications (Cambridge, England)'
_journal_page_first 2814
_journal_paper_doi 10.1039/c4cc10109j
_journal_volume 51
_journal_year 2015
_chemical_formula_moiety 'C33 H47 Cl2 Ir2 N3'
_chemical_formula_sum 'C33 H47 Cl2 Ir2 N3'
_chemical_formula_weight 941.03
_chemical_name_systematic
;
 ?
;
_space_group_crystal_system monoclinic
_space_group_IT_number 14
_space_group_name_Hall '-P 2ybc'
_space_group_name_H-M_alt 'P 1 21/c 1'
_symmetry_space_group_name_Hall '-P 2ybc'
_symmetry_space_group_name_H-M 'P 1 21/c 1'
_atom_sites_solution_hydrogens mixed
_atom_sites_solution_primary direct
_atom_sites_solution_secondary difmap
_audit_creation_method SHELXL-2013
_audit_update_record
;
2014-12-16 deposited with the CCDC.
2015-01-07 downloaded from the CCDC.
;
_cell_angle_alpha 90
_cell_angle_beta 115.4070(10)
_cell_angle_gamma 90
_cell_formula_units_Z 4
_cell_length_a 8.7044(3)
_cell_length_b 21.9069(8)
_cell_length_c 19.1631(6)
_cell_measurement_reflns_used 9947
_cell_measurement_temperature 173(2)
_cell_measurement_theta_max 31.95
_cell_measurement_theta_min 2.59
_cell_volume 3300.7(2)
_computing_cell_refinement 'Bruker SAINT'
_computing_data_collection 'Bruker APEX2'
_computing_data_reduction 'Bruker SAINT'
_computing_molecular_graphics 'Bruker SHELXTL'
_computing_publication_material 'Bruker SHELXTL'
_computing_structure_refinement 'SHELXL-2013 (Sheldrick, 2013)'
_computing_structure_solution 'SHELXS-2013 (Sheldrick, 2013)'
_diffrn_ambient_temperature 173(2)
_diffrn_measured_fraction_theta_full 1.000
_diffrn_measured_fraction_theta_max 0.998
_diffrn_measurement_device_type 'Bruker APEX-II CCD'
_diffrn_measurement_method '\f and \w scans'
_diffrn_radiation_type MoK\a
_diffrn_radiation_wavelength 0.71073
_diffrn_reflns_av_R_equivalents 0.0243
_diffrn_reflns_av_unetI/netI 0.0289
_diffrn_reflns_Laue_measured_fraction_full 1.000
_diffrn_reflns_Laue_measured_fraction_max 0.998
_diffrn_reflns_limit_h_max 12
_diffrn_reflns_limit_h_min -12
_diffrn_reflns_limit_k_max 31
_diffrn_reflns_limit_k_min -32
_diffrn_reflns_limit_l_max 28
_diffrn_reflns_limit_l_min -28
_diffrn_reflns_number 34723
_diffrn_reflns_point_group_measured_fraction_full 1.000
_diffrn_reflns_point_group_measured_fraction_max 0.998
_diffrn_reflns_theta_full 25.242
_diffrn_reflns_theta_max 31.997
_diffrn_reflns_theta_min 1.499
_diffrn_source 'fine focus sealed tube'
_exptl_absorpt_coefficient_mu 8.243
_exptl_absorpt_correction_T_max 0.7463
_exptl_absorpt_correction_T_min 0.5261
_exptl_absorpt_correction_type multi-scan
_exptl_absorpt_process_details sadabs
_exptl_crystal_colour yellow
_exptl_crystal_density_diffrn 1.894
_exptl_crystal_description prism
_exptl_crystal_F_000 1816
_exptl_crystal_size_max 0.350
_exptl_crystal_size_mid 0.250
_exptl_crystal_size_min 0.200
_refine_diff_density_max 4.805
_refine_diff_density_min -3.082
_refine_diff_density_rms 0.168
_refine_ls_extinction_method none
_refine_ls_goodness_of_fit_ref 1.042
_refine_ls_hydrogen_treatment constr
_refine_ls_matrix_type full
_refine_ls_number_parameters 366
_refine_ls_number_reflns 11428
_refine_ls_number_restraints 0
_refine_ls_restrained_S_all 1.042
_refine_ls_R_factor_all 0.0450
_refine_ls_R_factor_gt 0.0309
_refine_ls_shift/su_max 0.002
_refine_ls_shift/su_mean 0.000
_refine_ls_structure_factor_coef Fsqd
_refine_ls_weighting_details 'w=1/[\s^2^(Fo^2^)+(0.0174P)^2^+17.0033P] where P=(Fo^2^+2Fc^2^)/3'
_refine_ls_weighting_scheme calc
_refine_ls_wR_factor_gt 0.0601
_refine_ls_wR_factor_ref 0.0660
_reflns_Friedel_coverage 0.000
_reflns_number_gt 9433
_reflns_number_total 11428
_reflns_threshold_expression 'I > 2\s(I)'
_cod_data_source_file c4cc10109j2.cif
_cod_data_source_block pbmw140303
_cod_database_code 7116478
_shelx_space_group_comment
;
The symmetry employed for this shelxl refinement is uniquely defined
by the following loop, which should always be used as a source of
symmetry information in preference to the above space-group names.
They are only intended as comments.
;
_shelx_estimated_absorpt_t_min 0.160
_shelx_estimated_absorpt_t_max 0.289
_shelxl_version_number 2013-4

loop_
_space_group_symop_operation_xyz
'x, y, z'
'-x, y+1/2, -z+1/2'
'-x, -y, -z'
'x, -y-1/2, z-1/2'

loop_
_atom_site_label
_atom_site_type_symbol
_atom_site_fract_x
_atom_site_fract_y
_atom_site_fract_z
_atom_site_U_iso_or_equiv
_atom_site_adp_type
_atom_site_occupancy
_atom_site_site_symmetry_order
_atom_site_calc_flag
_atom_site_refinement_flags_posn
_atom_site_refinement_flags_adp
C1 C 0.4779(4) 0.09243(16) 0.8927(2) 0.0154(6) Uani 1 1 d . .
C2 C 0.3400(5) 0.05597(18) 0.9622(2) 0.0199(7) Uani 1 1 d . .
H2 H 0.2975 0.0515 1.0001 0.024 Uiso 1 1 calc R U
C3 C 0.3136(5) 0.01875(18) 0.9024(2) 0.0210(7) Uani 1 1 d . .
H3 H 0.2472 -0.0175 0.8908 0.025 Uiso 1 1 calc R U
C4 C 0.5003(4) 0.15515(17) 0.9989(2) 0.0159(6) Uani 1 1 d . .
C5 C 0.4606(6) 0.16493(19) 1.0659(2) 0.0251(8) Uani 1 1 d . .
H5A H 0.5144 0.2028 1.0924 0.038 Uiso 1 1 calc R U
H5B H 0.5040 0.1305 1.1018 0.038 Uiso 1 1 calc R U
H5C H 0.3371 0.1679 1.0479 0.038 Uiso 1 1 calc R U
C6 C 0.6563(4) 0.24785(16) 1.01740(19) 0.0152(6) Uani 1 1 d . .
C7 C 0.5603(5) 0.30162(18) 0.9987(2) 0.0195(7) Uani 1 1 d . .
C8 C 0.6396(5) 0.35496(19) 1.0367(3) 0.0266(8) Uani 1 1 d . .
H8 H 0.5781 0.3923 1.0238 0.032 Uiso 1 1 calc R U
C9 C 0.8063(6) 0.3548(2) 1.0928(3) 0.0291(9) Uani 1 1 d . .
H9 H 0.8580 0.3917 1.1179 0.035 Uiso 1 1 calc R U
C10 C 0.8966(5) 0.3009(2) 1.1121(2) 0.0249(8) Uani 1 1 d . .
H10 H 1.0100 0.3010 1.1514 0.030 Uiso 1 1 calc R U
C11 C 0.8249(5) 0.24610(18) 1.0751(2) 0.0195(7) Uani 1 1 d . .
C12 C 0.3736(5) 0.30393(19) 0.9422(2) 0.0228(7) Uani 1 1 d . .
H12 H 0.3401 0.2625 0.9185 0.027 Uiso 1 1 calc R U
C13 C 0.3366(6) 0.3498(3) 0.8768(3) 0.0392(11) Uani 1 1 d . .
H13A H 0.3621 0.3912 0.8983 0.059 Uiso 1 1 calc R U
H13B H 0.2164 0.3472 0.8402 0.059 Uiso 1 1 calc R U
H13C H 0.4077 0.3405 0.8500 0.059 Uiso 1 1 calc R U
C14 C 0.2635(5) 0.3189(2) 0.9844(3) 0.0312(9) Uani 1 1 d . .
H14A H 0.2873 0.2896 1.0264 0.047 Uiso 1 1 calc R U
H14B H 0.1431 0.3165 0.9481 0.047 Uiso 1 1 calc R U
H14C H 0.2897 0.3603 1.0058 0.047 Uiso 1 1 calc R U
C15 C 0.9278(5) 0.1873(2) 1.0989(2) 0.0247(8) Uani 1 1 d . .
H15 H 0.8723 0.1566 1.0569 0.030 Uiso 1 1 calc R U
C16 C 0.9316(7) 0.1612(3) 1.1733(3) 0.0436(13) Uani 1 1 d . .
H16A H 0.9853 0.1906 1.2153 0.065 Uiso 1 1 calc R U
H16B H 0.9969 0.1231 1.1862 0.065 Uiso 1 1 calc R U
H16C H 0.8151 0.1530 1.1663 0.065 Uiso 1 1 calc R U
C17 C 1.1098(6) 0.1962(3) 1.1095(4) 0.0486(15) Uani 1 1 d . .
H17A H 1.1092 0.2151 1.0630 0.073 Uiso 1 1 calc R U
H17B H 1.1671 0.1566 1.1183 0.073 Uiso 1 1 calc R U
H17C H 1.1704 0.2228 1.1541 0.073 Uiso 1 1 calc R U
C18 C 0.5822(6) 0.1416(2) 0.7590(2) 0.0269(9) Uani 1 1 d . .
H18 H 0.4759 0.1243 0.7510 0.032 Uiso 1 1 calc R U
C19 C 0.7292(5) 0.11260(19) 0.8108(2) 0.0240(8) Uani 1 1 d . .
H19 H 0.7163 0.0763 0.8350 0.029 Uiso 1 1 calc R U
C20 C 0.9076(6) 0.1347(3) 0.8314(3) 0.0413(12) Uani 1 1 d . .
H20A H 0.9880 0.1054 0.8683 0.050 Uiso 1 1 calc R U
H20B H 0.9264 0.1337 0.7840 0.050 Uiso 1 1 calc R U
C21 C 0.9510(8) 0.1962(3) 0.8651(5) 0.067(2) Uani 1 1 d . .
H21A H 0.9627 0.2233 0.8264 0.080 Uiso 1 1 calc R U
H21B H 1.0638 0.1940 0.9099 0.080 Uiso 1 1 calc R U
C22 C 0.8288(6) 0.2259(2) 0.8917(3) 0.0291(9) Uani 1 1 d . .
H22 H 0.8563 0.2251 0.9454 0.035 Uiso 1 1 calc R U
C23 C 0.6814(6) 0.2538(2) 0.8434(2) 0.0309(9) Uani 1 1 d . .
H23 H 0.6148 0.2719 0.8663 0.037 Uiso 1 1 calc R U
C24 C 0.6150(10) 0.2586(3) 0.7571(3) 0.063(2) Uani 1 1 d . .
H24A H 0.5081 0.2825 0.7372 0.076 Uiso 1 1 calc R U
H24B H 0.6984 0.2819 0.7453 0.076 Uiso 1 1 calc R U
C25 C 0.5807(8) 0.1993(2) 0.7142(3) 0.0423(12) Uani 1 1 d . .
H25A H 0.6663 0.1943 0.6935 0.051 Uiso 1 1 calc R U
H25B H 0.4680 0.2022 0.6695 0.051 Uiso 1 1 calc R U
C26 C 0.1922(5) 0.0533(2) 0.6872(2) 0.0270(8) Uani 1 1 d . .
H26 H 0.2435 0.0849 0.7239 0.032 Uiso 1 1 calc R U
C27 C 0.1211(6) 0.0027(2) 0.7086(3) 0.0322(9) Uani 1 1 d . .
H27 H 0.1245 0.0023 0.7588 0.039 Uiso 1 1 calc R U
C28 C 0.0395(8) -0.0512(3) 0.6553(4) 0.0571(17) Uani 1 1 d . .
H28A H -0.0045 -0.0799 0.6823 0.069 Uiso 1 1 calc R U
H28B H -0.0591 -0.0360 0.6090 0.069 Uiso 1 1 calc R U
C29 C 0.1522(9) -0.0849(3) 0.6298(4) 0.070(2) Uani 1 1 d . .
H29A H 0.1201 -0.0750 0.5749 0.084 Uiso 1 1 calc R U
H29B H 0.1332 -0.1292 0.6330 0.084 Uiso 1 1 calc R U
C30 C 0.3388(8) -0.0718(2) 0.6755(3) 0.0407(12) Uani 1 1 d . .
H30 H 0.4054 -0.0987 0.7162 0.049 Uiso 1 1 calc R U
C31 C 0.4168(8) -0.0215(2) 0.6597(3) 0.0382(12) Uani 1 1 d . .
H31 H 0.5358 -0.0173 0.6901 0.046 Uiso 1 1 calc R U
C32 C 0.3319(10) 0.0266(3) 0.5998(3) 0.0618(19) Uani 1 1 d . .
H32A H 0.4182 0.0571 0.6026 0.074 Uiso 1 1 calc R U
H32B H 0.2877 0.0073 0.5481 0.074 Uiso 1 1 calc R U
C33 C 0.1892(7) 0.0589(3) 0.6075(3) 0.0428(12) Uani 1 1 d . .
H33A H 0.0802 0.0423 0.5687 0.051 Uiso 1 1 calc R U
H33B H 0.1937 0.1027 0.5957 0.051 Uiso 1 1 calc R U
N1 N 0.4433(4) 0.10252(14) 0.95664(17) 0.0165(6) Uani 1 1 d . .
N2 N 0.3982(4) 0.04112(14) 0.85961(17) 0.0177(6) Uani 1 1 d . .
N3 N 0.5832(4) 0.19217(14) 0.97476(16) 0.0154(5) Uani 1 1 d . .
Cl1 Cl 0.31242(12) 0.20091(5) 0.79835(5) 0.02486(18) Uani 1 1 d . .
Cl2 Cl 0.65860(15) -0.04563(5) 0.83913(7) 0.0322(2) Uani 1 1 d . .
Ir1 Ir 0.60852(2) 0.16259(2) 0.87514(2) 0.01623(3) Uani 1 1 d . .
Ir2 Ir 0.38746(2) -0.00424(2) 0.76209(2) 0.02001(4) Uani 1 1 d . .
H1 H 0.7533 0.1198 0.9218 0.050 Uiso 1 1 d . .

loop_
_atom_site_aniso_label
_atom_site_aniso_U_11
_atom_site_aniso_U_22
_atom_site_aniso_U_33
_atom_site_aniso_U_23
_atom_site_aniso_U_13
_atom_site_aniso_U_12
C1 0.0161(14) 0.0154(15) 0.0148(14) 0.0002(12) 0.0067(12) 0.0006(12)
C2 0.0193(16) 0.0208(18) 0.0217(17) 0.0025(14) 0.0110(14) -0.0056(14)
C3 0.0253(18) 0.0183(17) 0.0223(17) 0.0021(14) 0.0130(15) -0.0056(14)
C4 0.0143(14) 0.0179(16) 0.0156(14) 0.0001(12) 0.0064(12) 0.0004(12)
C5 0.034(2) 0.026(2) 0.0259(18) -0.0036(15) 0.0229(17) -0.0058(17)
C6 0.0151(14) 0.0164(16) 0.0140(14) -0.0021(12) 0.0060(12) -0.0027(12)
C7 0.0192(16) 0.0195(17) 0.0210(17) -0.0009(13) 0.0098(14) -0.0007(13)
C8 0.028(2) 0.0183(18) 0.032(2) 0.0001(15) 0.0115(17) 0.0009(15)
C9 0.029(2) 0.023(2) 0.036(2) -0.0107(17) 0.0142(18) -0.0087(16)
C10 0.0168(16) 0.030(2) 0.0237(19) -0.0070(15) 0.0045(14) -0.0047(15)
C11 0.0165(15) 0.0244(18) 0.0169(16) -0.0023(13) 0.0065(13) -0.0003(14)
C12 0.0191(16) 0.0247(19) 0.0204(17) -0.0025(14) 0.0046(14) 0.0038(14)
C13 0.032(2) 0.047(3) 0.035(2) 0.015(2) 0.012(2) 0.016(2)
C14 0.0227(18) 0.038(2) 0.035(2) -0.0029(19) 0.0144(17) 0.0018(18)
C15 0.0210(17) 0.030(2) 0.0200(17) 0.0002(15) 0.0060(14) 0.0062(16)
C16 0.043(3) 0.052(3) 0.041(3) 0.020(2) 0.023(2) 0.017(3)
C17 0.031(2) 0.053(3) 0.070(4) 0.024(3) 0.030(3) 0.021(2)
C18 0.033(2) 0.035(2) 0.0202(18) -0.0070(16) 0.0186(17) -0.0078(18)
C19 0.031(2) 0.0232(19) 0.0256(19) -0.0057(15) 0.0188(17) -0.0052(16)
C20 0.027(2) 0.043(3) 0.058(3) -0.015(2) 0.022(2) -0.003(2)
C21 0.047(3) 0.069(4) 0.112(6) -0.050(4) 0.061(4) -0.033(3)
C22 0.032(2) 0.031(2) 0.032(2) -0.0130(17) 0.0215(18) -0.0172(18)
C23 0.040(2) 0.028(2) 0.024(2) 0.0003(16) 0.0141(18) -0.0173(19)
C24 0.099(5) 0.053(4) 0.023(2) 0.007(2) 0.013(3) -0.043(4)
C25 0.064(3) 0.042(3) 0.023(2) -0.0003(19) 0.021(2) 0.010(3)
C26 0.0257(19) 0.026(2) 0.0230(18) 0.0005(15) 0.0046(15) -0.0070(16)
C27 0.029(2) 0.035(2) 0.027(2) -0.0008(18) 0.0067(17) -0.0097(19)
C28 0.051(3) 0.051(4) 0.057(4) -0.013(3) 0.012(3) -0.032(3)
C29 0.071(5) 0.049(4) 0.063(4) -0.035(3) 0.004(4) -0.014(3)
C30 0.061(3) 0.024(2) 0.030(2) -0.0113(18) 0.014(2) -0.002(2)
C31 0.071(4) 0.027(2) 0.027(2) -0.0040(18) 0.031(2) 0.004(2)
C32 0.105(6) 0.056(4) 0.039(3) 0.018(3) 0.045(4) 0.028(4)
C33 0.044(3) 0.051(3) 0.027(2) 0.011(2) 0.010(2) 0.001(2)
N1 0.0192(13) 0.0152(14) 0.0169(13) -0.0011(11) 0.0095(11) -0.0019(11)
N2 0.0189(14) 0.0180(14) 0.0161(13) 0.0000(11) 0.0074(11) -0.0023(11)
N3 0.0156(13) 0.0163(14) 0.0125(12) -0.0008(10) 0.0043(10) 0.0009(11)
Cl1 0.0254(4) 0.0261(5) 0.0195(4) -0.0005(3) 0.0062(3) 0.0031(4)
Cl2 0.0390(6) 0.0240(5) 0.0367(5) 0.0091(4) 0.0193(5) 0.0100(4)
Ir1 0.01869(6) 0.01782(7) 0.01424(6) -0.00273(5) 0.00904(5) -0.00540(5)
Ir2 0.02848(7) 0.01265(6) 0.01896(6) -0.00172(5) 0.01024(5) -0.00342(5)

loop_
_atom_type_symbol
_atom_type_description
_atom_type_scat_dispersion_real
_atom_type_scat_dispersion_imag
_atom_type_scat_source
C C 0.0033 0.0016 'International Tables Vol C Tables 4.2.6.8 and 6.1.1.4'
H H 0.0000 0.0000 'International Tables Vol C Tables 4.2.6.8 and 6.1.1.4'
N N 0.0061 0.0033 'International Tables Vol C Tables 4.2.6.8 and 6.1.1.4'
Cl Cl 0.1484 0.1585 'International Tables Vol C Tables 4.2.6.8 and 6.1.1.4'
Ir Ir -1.4442 7.9887 'International Tables Vol C Tables 4.2.6.8 and 6.1.1.4'

loop_
_geom_angle_atom_site_label_1
_geom_angle_atom_site_label_2
_geom_angle_atom_site_label_3
_geom_angle
N2 C1 N1 106.6(3)
N2 C1 Ir1 141.1(3)
N1 C1 Ir1 111.9(2)
C3 C2 N1 104.9(3)
C3 C2 H2 127.5
N1 C2 H2 127.5
C2 C3 N2 110.2(3)
C2 C3 H3 124.9
N2 C3 H3 124.9
N3 C4 N1 115.5(3)
N3 C4 C5 126.3(3)
N1 C4 C5 118.2(3)
C4 C5 H5A 109.5
C4 C5 H5B 109.5
H5A C5 H5B 109.5
C4 C5 H5C 109.5
H5A C5 H5C 109.5
H5B C5 H5C 109.5
C7 C6 C11 122.1(3)
C7 C6 N3 119.5(3)
C11 C6 N3 118.4(3)
C8 C7 C6 117.7(4)
C8 C7 C12 118.9(4)
C6 C7 C12 123.3(3)
C9 C8 C7 121.5(4)
C9 C8 H8 119.3
C7 C8 H8 119.3
C10 C9 C8 119.8(4)
C10 C9 H9 120.1
C8 C9 H9 120.1
C9 C10 C11 121.4(4)
C9 C10 H10 119.3
C11 C10 H10 119.3
C10 C11 C6 117.6(4)
C10 C11 C15 119.8(3)
C6 C11 C15 122.6(3)
C7 C12 C13 113.0(4)
C7 C12 C14 110.5(3)
C13 C12 C14 109.4(4)
C7 C12 H12 107.9
C13 C12 H12 107.9
C14 C12 H12 107.9
C12 C13 H13A 109.5
C12 C13 H13B 109.5
H13A C13 H13B 109.5
C12 C13 H13C 109.5
H13A C13 H13C 109.5
H13B C13 H13C 109.5
C12 C14 H14A 109.5
C12 C14 H14B 109.5
H14A C14 H14B 109.5
C12 C14 H14C 109.5
H14A C14 H14C 109.5
H14B C14 H14C 109.5
C17 C15 C11 112.1(4)
C17 C15 C16 108.6(4)
C11 C15 C16 111.8(4)
C17 C15 H15 108.0
C11 C15 H15 108.0
C16 C15 H15 108.0
C15 C16 H16A 109.5
C15 C16 H16B 109.5
H16A C16 H16B 109.5
C15 C16 H16C 109.5
H16A C16 H16C 109.5
H16B C16 H16C 109.5
C15 C17 H17A 109.5
C15 C17 H17B 109.5
H17A C17 H17B 109.5
C15 C17 H17C 109.5
H17A C17 H17C 109.5
H17B C17 H17C 109.5
C19 C18 C25 124.3(4)
C19 C18 Ir1 73.0(2)
C25 C18 Ir1 111.7(3)
C19 C18 H18 117.8
C25 C18 H18 117.8
Ir1 C18 H18 85.2
C18 C19 C20 124.6(4)
C18 C19 Ir1 70.2(2)
C20 C19 Ir1 112.1(3)
C18 C19 H19 117.7
C20 C19 H19 117.7
Ir1 C19 H19 87.7
C21 C20 C19 116.8(4)
C21 C20 H20A 108.1
C19 C20 H20A 108.1
C21 C20 H20B 108.1
C19 C20 H20B 108.1
H20A C20 H20B 107.3
C20 C21 C22 117.2(4)
C20 C21 H21A 108.0
C22 C21 H21A 108.0
C20 C21 H21B 108.0
C22 C21 H21B 108.0
H21A C21 H21B 107.2
C23 C22 C21 123.9(5)
C23 C22 Ir1 71.8(2)
C21 C22 Ir1 111.3(3)
C23 C22 H22 118.0
C21 C22 H22 118.0
Ir1 C22 H22 86.9
C22 C23 C24 125.7(5)
C22 C23 Ir1 73.2(3)
C24 C23 Ir1 109.7(3)
C22 C23 H23 117.1
C24 C23 H23 117.1
Ir1 C23 H23 86.9
C25 C24 C23 115.9(5)
C25 C24 H24A 108.3
C23 C24 H24A 108.3
C25 C24 H24B 108.3
C23 C24 H24B 108.3
H24A C24 H24B 107.4
C24 C25 C18 117.3(4)
C24 C25 H25A 108.0
C18 C25 H25A 108.0
C24 C25 H25B 108.0
C18 C25 H25B 108.0
H25A C25 H25B 107.2
C27 C26 C33 122.2(4)
C27 C26 Ir2 70.1(3)
C33 C26 Ir2 113.1(3)
C27 C26 H26 118.9
C33 C26 H26 118.9
Ir2 C26 H26 86.9
C26 C27 C28 123.4(5)
C26 C27 Ir2 70.7(3)
C28 C27 Ir2 111.8(4)
C26 C27 H27 118.3
C28 C27 H27 118.3
Ir2 C27 H27 87.5
C29 C28 C27 115.2(5)
C29 C28 H28A 108.5
C27 C28 H28A 108.5
C29 C28 H28B 108.5
C27 C28 H28B 108.5
H28A C28 H28B 107.5
C28 C29 C30 114.8(5)
C28 C29 H29A 108.6
C30 C29 H29A 108.6
C28 C29 H29B 108.6
C30 C29 H29B 108.6
H29A C29 H29B 107.6
C31 C30 C29 122.0(6)
C31 C30 Ir2 70.5(3)
C29 C30 Ir2 113.0(4)
C31 C30 H30 119.0
C29 C30 H30 119.0
Ir2 C30 H30 86.7
C30 C31 C32 126.5(6)
C30 C31 Ir2 71.2(3)
C32 C31 Ir2 111.6(3)
C30 C31 H31 116.7
C32 C31 H31 116.7
Ir2 C31 H31 87.1
C33 C32 C31 114.6(5)
C33 C32 H32A 108.6
C31 C32 H32A 108.6
C33 C32 H32B 108.6
C31 C32 H32B 108.6
H32A C32 H32B 107.6
C32 C33 C26 113.9(4)
C32 C33 H33A 108.8
C26 C33 H33A 108.8
C32 C33 H33B 108.8
C26 C33 H33B 108.8
H33A C33 H33B 107.7
C4 N1 C2 130.6(3)
C4 N1 C1 119.3(3)
C2 N1 C1 109.9(3)
C1 N2 C3 108.3(3)
C1 N2 Ir2 130.1(2)
C3 N2 Ir2 121.6(2)
C4 N3 C6 120.1(3)
C4 N3 Ir1 114.8(2)
C6 N3 Ir1 125.0(2)
C1 Ir1 N3 78.43(13)
C1 Ir1 C18 100.85(15)
N3 Ir1 C18 167.76(15)
C1 Ir1 C19 98.67(14)
N3 Ir1 C19 155.39(14)
C18 Ir1 C19 36.79(16)
C1 Ir1 C23 163.70(16)
N3 Ir1 C23 96.99(15)
C18 Ir1 C23 80.28(16)
C19 Ir1 C23 91.88(17)
C1 Ir1 C22 159.96(16)
N3 Ir1 C22 95.44(13)
C18 Ir1 C22 89.11(16)
C19 Ir1 C22 78.90(15)
C23 Ir1 C22 34.98(17)
C1 Ir1 Cl1 80.92(10)
N3 Ir1 Cl1 87.03(8)
C18 Ir1 Cl1 80.82(12)
C19 Ir1 Cl1 116.89(11)
C23 Ir1 Cl1 83.24(13)
C22 Ir1 Cl1 118.11(13)
C1 Ir1 H1 79.4
N3 Ir1 H1 92.3
C18 Ir1 H1 99.6
C19 Ir1 H1 63.3
C23 Ir1 H1 116.6
C22 Ir1 H1 81.8
Cl1 Ir1 H1 160.1
N2 Ir2 C27 91.08(16)
N2 Ir2 C26 92.18(15)
C27 Ir2 C26 39.21(17)
N2 Ir2 C31 159.93(17)
C27 Ir2 C31 96.2(2)
C26 Ir2 C31 81.90(19)
N2 Ir2 C30 161.74(18)
C27 Ir2 C30 82.0(2)
C26 Ir2 C30 93.0(2)
C31 Ir2 C30 38.3(2)
N2 Ir2 Cl2 88.52(9)
C27 Ir2 Cl2 158.53(13)
C26 Ir2 Cl2 162.25(12)
C31 Ir2 Cl2 91.42(16)
C30 Ir2 Cl2 91.80(16)

loop_
_geom_bond_atom_site_label_1
_geom_bond_atom_site_label_2
_geom_bond_distance
C1 N2 1.330(5)
C1 N1 1.400(4)
C1 Ir1 2.024(3)
C2 C3 1.344(5)
C2 N1 1.394(5)
C2 H2 0.9500
C3 N2 1.406(5)
C3 H3 0.9500
C4 N3 1.295(5)
C4 N1 1.374(5)
C4 C5 1.482(5)
C5 H5A 0.9800
C5 H5B 0.9800
C5 H5C 0.9800
C6 C7 1.399(5)
C6 C11 1.409(5)
C6 N3 1.454(4)
C7 C8 1.393(6)
C7 C12 1.518(5)
C8 C9 1.387(6)
C8 H8 0.9500
C9 C10 1.378(6)
C9 H9 0.9500
C10 C11 1.398(5)
C10 H10 0.9500
C11 C15 1.523(6)
C12 C13 1.529(6)
C12 C14 1.533(6)
C12 H12 1.0000
C13 H13A 0.9800
C13 H13B 0.9800
C13 H13C 0.9800
C14 H14A 0.9800
C14 H14B 0.9800
C14 H14C 0.9800
C15 C17 1.521(6)
C15 C16 1.524(6)
C15 H15 1.0000
C16 H16A 0.9800
C16 H16B 0.9800
C16 H16C 0.9800
C17 H17A 0.9800
C17 H17B 0.9800
C17 H17C 0.9800
C18 C19 1.391(6)
C18 C25 1.524(7)
C18 Ir1 2.186(4)
C18 H18 0.9500
C19 C20 1.508(6)
C19 Ir1 2.221(4)
C19 H19 0.9500
C20 C21 1.472(8)
C20 H20A 0.9900
C20 H20B 0.9900
C21 C22 1.510(7)
C21 H21A 0.9900
C21 H21B 0.9900
C22 C23 1.363(7)
C22 Ir1 2.276(4)
C22 H22 0.9500
C23 C24 1.504(7)
C23 Ir1 2.258(4)
C23 H23 0.9500
C24 C25 1.497(8)
C24 H24A 0.9900
C24 H24B 0.9900
C25 H25A 0.9900
C25 H25B 0.9900
C26 C27 1.412(6)
C26 C33 1.522(6)
C26 Ir2 2.108(4)
C26 H26 0.9500
C27 C28 1.522(7)
C27 Ir2 2.100(5)
C27 H27 0.9500
C28 C29 1.470(10)
C28 H28A 0.9900
C28 H28B 0.9900
C29 C30 1.505(9)
C29 H29A 0.9900
C29 H29B 0.9900
C30 C31 1.394(7)
C30 Ir2 2.127(4)
C30 H30 0.9500
C31 C32 1.499(8)
C31 Ir2 2.118(4)
C31 H31 0.9500
C32 C33 1.491(8)
C32 H32A 0.9900
C32 H32B 0.9900
C33 H33A 0.9900
C33 H33B 0.9900
N2 Ir2 2.083(3)
N3 Ir1 2.115(3)
Cl1 Ir1 2.5017(10)
Cl2 Ir2 2.3627(11)
Ir1 H1 1.5164

loop_
_geom_torsion_atom_site_label_1
_geom_torsion_atom_site_label_2
_geom_torsion_atom_site_label_3
_geom_torsion_atom_site_label_4
_geom_torsion
N1 C2 C3 N2 0.0(4)
C11 C6 C7 C8 3.0(5)
N3 C6 C7 C8 -175.0(3)
C11 C6 C7 C12 -174.2(3)
N3 C6 C7 C12 7.8(5)
C6 C7 C8 C9 -1.9(6)
C12 C7 C8 C9 175.4(4)
C7 C8 C9 C10 -0.2(7)
C8 C9 C10 C11 1.3(7)
C9 C10 C11 C6 -0.3(6)
C9 C10 C11 C15 -179.1(4)
C7 C6 C11 C10 -1.9(5)
N3 C6 C11 C10 176.1(3)
C7 C6 C11 C15 176.8(3)
N3 C6 C11 C15 -5.2(5)
C8 C7 C12 C13 57.8(5)
C6 C7 C12 C13 -125.1(4)
C8 C7 C12 C14 -65.2(5)
C6 C7 C12 C14 111.9(4)
C10 C11 C15 C17 -44.0(5)
C6 C11 C15 C17 137.3(4)
C10 C11 C15 C16 78.3(5)
C6 C11 C15 C16 -100.4(5)
C25 C18 C19 C20 1.4(6)
Ir1 C18 C19 C20 -103.7(4)
C25 C18 C19 Ir1 105.1(4)
C18 C19 C20 C21 59.3(7)
Ir1 C19 C20 C21 -21.3(7)
C19 C20 C21 C22 12.7(10)
C20 C21 C22 C23 -79.6(8)
C20 C21 C22 Ir1 2.2(8)
C21 C22 C23 C24 1.3(7)
Ir1 C22 C23 C24 -102.5(4)
C21 C22 C23 Ir1 103.9(4)
C22 C23 C24 C25 60.2(8)
Ir1 C23 C24 C25 -22.9(7)
C23 C24 C25 C18 11.7(9)
C19 C18 C25 C24 -77.4(7)
Ir1 C18 C25 C24 6.3(7)
C33 C26 C27 C28 1.5(8)
Ir2 C26 C27 C28 -103.9(5)
C33 C26 C27 Ir2 105.4(4)
C26 C27 C28 C29 60.3(8)
Ir2 C27 C28 C29 -20.4(7)
C27 C28 C29 C30 15.1(9)
C28 C29 C30 C31 -83.2(8)
C28 C29 C30 Ir2 -2.6(8)
C29 C30 C31 C32 2.1(8)
Ir2 C30 C31 C32 -103.4(5)
C29 C30 C31 Ir2 105.5(5)
C30 C31 C32 C33 57.1(8)
Ir2 C31 C32 C33 -25.0(8)
C31 C32 C33 C26 19.2(8)
C27 C26 C33 C32 -84.6(7)
Ir2 C26 C33 C32 -4.2(6)
N3 C4 N1 C2 -174.1(4)
C5 C4 N1 C2 5.1(6)
N3 C4 N1 C1 0.3(5)
C5 C4 N1 C1 179.5(3)
C3 C2 N1 C4 174.8(4)
C3 C2 N1 C1 0.0(4)
N2 C1 N1 C4 -175.4(3)
Ir1 C1 N1 C4 -1.0(4)
N2 C1 N1 C2 0.0(4)
Ir1 C1 N1 C2 174.5(2)
N1 C1 N2 C3 0.0(4)
Ir1 C1 N2 C3 -171.8(3)
N1 C1 N2 Ir2 180.0(2)
Ir1 C1 N2 Ir2 8.2(6)
C2 C3 N2 C1 0.0(4)
C2 C3 N2 Ir2 -180.0(3)
N1 C4 N3 C6 -177.0(3)
C5 C4 N3 C6 3.9(5)
N1 C4 N3 Ir1 0.5(4)
C5 C4 N3 Ir1 -178.6(3)
C7 C6 N3 C4 -90.7(4)
C11 C6 N3 C4 91.3(4)
C7 C6 N3 Ir1 92.0(4)
C11 C6 N3 Ir1 -86.0(4)
